data_2001431
loop_
_publ_author_name
'Oko\'nska-Kozlowska, I.'
'Kopyczok, J.'
'Lutz, H. D.'
'Stingl, T.'

_publ_section_title
;
 Single-crystal structure refinement of spinel-type CuCr~2~Se~4~
;
_journal_issue 8
_journal_name_full 'Acta Crystallographica Section C'
_journal_page_first 1448
_journal_page_last 1449
_journal_paper_doi 10.1107/S0108270193001945
_journal_volume 49
_journal_year 1993
_chemical_formula_sum 'Cr2 Cu Se4'
_chemical_formula_weight 483.38
_symmetry_cell_setting cubic
_symmetry_space_group_name_Hall '-F 4vw 2vw 3'
_symmetry_space_group_name_H-M 'F d -3 m'
_atom_type_scat_source IntTabIV
_cell_angle_alpha 90.0
_cell_angle_beta 90.0
_cell_angle_gamma 90.0
_cell_formula_units_Z 8
_cell_length_a 10.337(6)
_cell_length_b 10.337(6)
_cell_length_c 10.337(6)
_cell_measurement_reflns_used 25
_cell_measurement_temperature 293
_cell_measurement_theta_max 22.8
_cell_measurement_theta_min 17.9
_cell_volume 1104.5(11)
_diffrn_measurement_device 'Enraf-Nonius CAD-4'
_diffrn_measurement_method \w-2\q
_diffrn_radiation_type MoK\a
_diffrn_radiation_wavelength 0.7093
_diffrn_reflns_av_R_equivalents 0.081
_diffrn_reflns_limit_h_max 18
_diffrn_reflns_limit_h_min 0
_diffrn_reflns_limit_k_max 18
_diffrn_reflns_limit_k_min 0
_diffrn_reflns_limit_l_max 18
_diffrn_reflns_limit_l_min 0
_diffrn_reflns_number 862
_diffrn_reflns_theta_max 39.75
_diffrn_standards_decay_% 1
_diffrn_standards_interval_count 200
_diffrn_standards_interval_time 300
_diffrn_standards_number 3
_exptl_absorpt_coefficient_mu 33.58
_exptl_absorpt_correction_T_max 0.979
_exptl_absorpt_correction_T_min 0.709
_exptl_absorpt_correction_type empirical
_exptl_crystal_colour Black
_exptl_crystal_density_diffrn 5.81
_exptl_crystal_description Pyramid-like
_exptl_crystal_size_max 0.20
_exptl_crystal_size_mid 0.14
_exptl_crystal_size_min 0.14
_refine_diff_density_max 1.56
_refine_diff_density_min -1.60
_refine_ls_extinction_coef 0.034(2)
_refine_ls_extinction_method 'Zachariasen, 1967; Larson, 1969'
_refine_ls_goodness_of_fit_obs 0.91
_refine_ls_number_parameters 10
_refine_ls_number_reflns 186
_refine_ls_R_factor_obs 0.027
_refine_ls_shift/esd_max 0.001
_refine_ls_structure_factor_coef F
_refine_ls_weighting_details 'w = 1/[\sF^2^]'
_refine_ls_weighting_scheme calc
_refine_ls_wR_factor_obs 0.033
_reflns_number_observed 186
_reflns_number_total 197
_reflns_observed_criterion I>3\s(I)
_cod_data_source_file sh1039.cif
_cod_data_source_block sh1039a
_cod_depositor_comments
;
The following automatic conversions were performed:

'_refine_ls_weighting_scheme' value 'w = 1/[\sF^2^]' was changed to
'calc'. New tag '_refine_ls_weighting_details' was created. The value
of the new tag was set to 'w = 1/[\sF^2^]'.

Automatic conversion script
Id: cif_fix_values 3143 2015-03-26 13:38:13Z robertas 
;
_cod_original_cell_volume 1104.4
_cod_database_code 2001431

loop_
_atom_site_label
_atom_site_fract_x
_atom_site_fract_y
_atom_site_fract_z
_atom_site_U_iso_or_equiv
Cu .125 .125 .125 .48(4)
Cr .5 .5 .5 .29(4)
Se .25739(5) .25739(5) .25739(5) .32(3)

loop_
_geom_angle_atom_site_label_1
_geom_angle_atom_site_label_2
_geom_angle_atom_site_label_3
_geom_angle
_geom_angle_publ_flag
Se Cu Se 109.47(3) yes
Se Cr Se 180.0 yes
Se Cr Se 93.540(10) yes
Se Cr Se 86.460(10) yes
Cu Se Cr 122.790(10) yes
Cr Se Cr 93.43(2) yes

loop_
_geom_bond_atom_site_label_1
_geom_bond_atom_site_label_2
_geom_bond_distance
_geom_bond_publ_flag
Se Cu 2.3703(8) yes
Se Cr 2.5100(4) yes
Se Se 3.43840(10) yes
Se Se 3.65770(10) yes
Se Se 3.87060(10) yes
Cr Cr 3.65530(10) yes
Cu Cu 4.4758000 yes

loop_
_cod_related_entry_id
_cod_related_entry_database
_cod_related_entry_code
1 AMCSD 0010285
